data_2220517
loop_
_publ_author_name
'Betz, Richard'
'Kl\"ufers, Peter'
'Mayer, Peter'

_publ_section_title
;
 1-Bromoadamantane
;
_journal_coeditor_code HG2442
_journal_issue 1
_journal_name_full 'Acta Crystallographica Section E'
_journal_page_first o101
_journal_paper_doi 10.1107/S1600536808038452
_journal_volume 65
_journal_year 2009
_chemical_formula_iupac 'C10 H15 Br'
_chemical_formula_moiety 'C10 H15 Br'
_chemical_formula_sum 'C10 H15 Br'
_chemical_formula_weight 215.13
_chemical_name_common 1-Bromoadamantane
_chemical_name_systematic
;
1-Bromoadamantane
;
_space_group_IT_number 14
_symmetry_cell_setting monoclinic
_symmetry_space_group_name_Hall '-P 2ybc'
_symmetry_space_group_name_H-M 'P 1 21/c 1'
_atom_sites_solution_hydrogens geom
_atom_sites_solution_primary direct
_atom_sites_solution_secondary difmap
_cell_angle_alpha 90.00
_cell_angle_beta 90.027(17)
_cell_angle_gamma 90.00
_cell_formula_units_Z 4
_cell_length_a 10.154(3)
_cell_length_b 6.8541(11)
_cell_length_c 13.240(3)
_cell_measurement_reflns_used 2345
_cell_measurement_temperature 200(2)
_cell_measurement_theta_max 26.2466
_cell_measurement_theta_min 3.9028
_cell_volume 921.5(4)
_computing_cell_refinement 'CrysAlis RED (Oxford Diffraction, 2005)'
_computing_data_collection 'CrysAlis CCD (Oxford Diffraction, 2005)'
_computing_data_reduction 'CrysAlis RED (Oxford Diffraction, 2005)'
_computing_molecular_graphics 'ORTEP-3 (Farrugia, 1997)'
_computing_publication_material 'SHELXL97 (Sheldrick, 2008)'
_computing_structure_refinement 'SHELXL97 (Sheldrick, 2008)'
_computing_structure_solution 'SHELXS97 (Sheldrick, 2008)'
_diffrn_ambient_temperature 200(2)
_diffrn_measured_fraction_theta_full 0.981
_diffrn_measured_fraction_theta_max 0.981
_diffrn_measurement_device 'CCD camera on \k-goniostat'
_diffrn_measurement_device_type 'Oxford Xcalibur'
_diffrn_measurement_method \w
_diffrn_radiation_monochromator graphite
_diffrn_radiation_source 'fine-focus sealed tube'
_diffrn_radiation_type MoK\a
_diffrn_radiation_wavelength 0.71073
_diffrn_reflns_av_R_equivalents 0.0536
_diffrn_reflns_av_sigmaI/netI 0.0529
_diffrn_reflns_limit_h_max 11
_diffrn_reflns_limit_h_min -12
_diffrn_reflns_limit_k_max 8
_diffrn_reflns_limit_k_min -8
_diffrn_reflns_limit_l_max 14
_diffrn_reflns_limit_l_min -15
_diffrn_reflns_number 4563
_diffrn_reflns_theta_full 25.25
_diffrn_reflns_theta_max 25.25
_diffrn_reflns_theta_min 3.90
_exptl_absorpt_coefficient_mu 4.395
_exptl_absorpt_correction_T_max 0.6136
_exptl_absorpt_correction_T_min 0.4621
_exptl_absorpt_correction_type analytical
_exptl_absorpt_process_details '(de Meulenaer & Tompa, 1965)'
_exptl_crystal_colour colourless
_exptl_crystal_density_diffrn 1.551
_exptl_crystal_density_method 'not measured'
_exptl_crystal_description block
_exptl_crystal_F_000 440
_exptl_crystal_size_max 0.21
_exptl_crystal_size_mid 0.16
_exptl_crystal_size_min 0.13
_refine_diff_density_max 0.766
_refine_diff_density_min -0.375
_refine_ls_extinction_method none
_refine_ls_goodness_of_fit_ref 1.024
_refine_ls_hydrogen_treatment constr
_refine_ls_matrix_type full
_refine_ls_number_parameters 101
_refine_ls_number_reflns 1629
_refine_ls_number_restraints 0
_refine_ls_restrained_S_all 1.024
_refine_ls_R_factor_all 0.0447
_refine_ls_R_factor_gt 0.0322
_refine_ls_shift/su_max 0.000
_refine_ls_shift/su_mean 0.000
_refine_ls_structure_factor_coef Fsqd
_refine_ls_weighting_details 'calc w = 1/[\s^2^(Fo^2^)+(0.0393P)^2^] where P=(Fo^2^+2Fc^2^)/3'
_refine_ls_weighting_scheme calc
_refine_ls_wR_factor_gt 0.0729
_refine_ls_wR_factor_ref 0.0799
_reflns_number_gt 1313
_reflns_number_total 1629
_reflns_threshold_expression I>2\s(I)
_cod_data_source_file hg2442.cif
_cod_data_source_block I
_cod_original_sg_symbol_H-M 'P 21/c'
_cod_database_code 2220517
_cod_database_fobs_code 2220517

loop_
_symmetry_equiv_pos_as_xyz
'x, y, z'
'-x, y+1/2, -z+1/2'
'-x, -y, -z'
'x, -y-1/2, z-1/2'

loop_
_atom_site_type_symbol
_atom_site_label
_atom_site_fract_x
_atom_site_fract_y
_atom_site_fract_z
_atom_site_U_iso_or_equiv
_atom_site_adp_type
_atom_site_calc_flag
_atom_site_refinement_flags
_atom_site_occupancy
_atom_site_disorder_assembly
_atom_site_disorder_group
Br Br1 0.23244(6) 0.64478(6) 0.19046(4) 0.04391(18) Uani d . 1 . .
C C1 0.2412(4) 0.4548(6) 0.3057(3) 0.0281(9) Uani d . 1 . .
C C2 0.3872(4) 0.4075(6) 0.3225(4) 0.0361(11) Uani d . 1 . .
H H21 0.4369 0.5279 0.3386 0.043 Uiso calc R 1 . .
H H22 0.4255 0.3481 0.2610 0.043 Uiso calc R 1 . .
C C3 0.1789(4) 0.5508(7) 0.3973(3) 0.0315(11) Uani d . 1 . .
H H31 0.0859 0.5840 0.3829 0.038 Uiso calc R 1 . .
H H32 0.2266 0.6724 0.4144 0.038 Uiso calc R 1 . .
C C4 0.1651(5) 0.2707(7) 0.2754(3) 0.0330(11) Uani d . 1 . .
H H41 0.2042 0.2120 0.2140 0.040 Uiso calc R 1 . .
H H42 0.0719 0.3031 0.2612 0.040 Uiso calc R 1 . .
C C5 0.1743(6) 0.1266(7) 0.3651(4) 0.0356(14) Uani d . 1 . .
H H5 0.1251 0.0048 0.3477 0.043 Uiso calc R 1 . .
C C6 0.3174(6) 0.0759(8) 0.3849(5) 0.0418(15) Uani d . 1 . .
H H61 0.3563 0.0147 0.3241 0.050 Uiso calc R 1 . .
H H62 0.3233 -0.0185 0.4413 0.050 Uiso calc R 1 . .
C C7 0.3940(4) 0.2628(8) 0.4118(4) 0.0372(13) Uani d . 1 . .
H H7 0.4880 0.2294 0.4261 0.045 Uiso calc R 1 . .
C C8 0.3321(6) 0.3549(7) 0.5051(4) 0.0345(14) Uani d . 1 . .
H H81 0.3807 0.4752 0.5229 0.041 Uiso calc R 1 . .
H H82 0.3390 0.2633 0.5627 0.041 Uiso calc R 1 . .
C C9 0.1869(6) 0.4047(7) 0.4865(4) 0.0317(13) Uani d . 1 . .
H H9 0.1480 0.4648 0.5486 0.038 Uiso calc R 1 . .
C C10 0.1118(5) 0.2199(8) 0.4592(4) 0.0369(13) Uani d . 1 . .
H H101 0.0184 0.2519 0.4454 0.044 Uiso calc R 1 . .
H H102 0.1149 0.1268 0.5163 0.044 Uiso calc R 1 . .

loop_
_atom_site_aniso_label
_atom_site_aniso_U_11
_atom_site_aniso_U_22
_atom_site_aniso_U_33
_atom_site_aniso_U_12
_atom_site_aniso_U_13
_atom_site_aniso_U_23
Br1 0.0506(3) 0.0472(3) 0.0339(2) -0.0028(3) -0.0007(3) 0.0092(2)
C1 0.030(2) 0.0264(19) 0.0282(19) -0.0018(18) 0.003(4) 0.0013(18)
C2 0.027(2) 0.040(3) 0.042(3) -0.006(2) 0.007(2) -0.002(2)
C3 0.031(3) 0.026(2) 0.037(3) 0.000(2) 0.001(2) -0.005(2)
C4 0.029(2) 0.037(3) 0.033(2) -0.008(2) -0.001(2) -0.009(2)
C5 0.042(3) 0.023(3) 0.042(3) -0.010(2) 0.000(3) -0.003(2)
C6 0.050(4) 0.029(3) 0.046(3) 0.001(3) 0.006(3) -0.002(3)
C7 0.024(2) 0.040(3) 0.048(4) -0.006(3) -0.005(2) 0.002(3)
C8 0.035(3) 0.036(3) 0.033(3) -0.012(3) -0.009(2) 0.002(2)
C9 0.036(3) 0.031(3) 0.029(3) -0.007(2) 0.003(2) -0.003(2)
C10 0.033(3) 0.035(3) 0.043(3) -0.008(2) 0.004(3) 0.001(2)

loop_
_atom_type_symbol
_atom_type_description
_atom_type_scat_dispersion_real
_atom_type_scat_dispersion_imag
_atom_type_scat_source
C C 0.0033 0.0016 'International Tables Vol C Tables 4.2.6.8 and 6.1.1.4'
H H 0.0000 0.0000 'International Tables Vol C Tables 4.2.6.8 and 6.1.1.4'
Br Br -0.2901 2.4595 'International Tables Vol C Tables 4.2.6.8 and 6.1.1.4'

loop_
_geom_angle_atom_site_label_1
_geom_angle_atom_site_label_2
_geom_angle_atom_site_label_3
_geom_angle_site_symmetry_1
_geom_angle_site_symmetry_3
_geom_angle
_geom_angle_publ_flag
C3 C1 C4 . . 110.8(4) ?
C3 C1 C2 . . 112.3(4) ?
C4 C1 C2 . . 110.6(4) ?
C3 C1 Br1 . . 107.9(3) ?
C4 C1 Br1 . . 108.2(3) ?
C2 C1 Br1 . . 106.9(3) ?
C1 C2 C7 . . 106.8(4) ?
C1 C2 H21 . . 110.4 ?
C7 C2 H21 . . 110.4 ?
C1 C2 H22 . . 110.4 ?
C7 C2 H22 . . 110.4 ?
H21 C2 H22 . . 108.6 ?
C1 C3 C9 . . 107.9(4) ?
C1 C3 H31 . . 110.1 ?
C9 C3 H31 . . 110.1 ?
C1 C3 H32 . . 110.1 ?
C9 C3 H32 . . 110.1 ?
H31 C3 H32 . . 108.4 ?
C1 C4 C5 . . 107.1(4) ?
C1 C4 H41 . . 110.3 ?
C5 C4 H41 . . 110.3 ?
C1 C4 H42 . . 110.3 ?
C5 C4 H42 . . 110.3 ?
H41 C4 H42 . . 108.5 ?
C6 C5 C10 . . 110.5(5) ?
C6 C5 C4 . . 109.7(5) ?
C10 C5 C4 . . 109.4(4) ?
C6 C5 H5 . . 109.1 ?
C10 C5 H5 . . 109.1 ?
C4 C5 H5 . . 109.1 ?
C5 C6 C7 . . 109.4(5) ?
C5 C6 H61 . . 109.8 ?
C7 C6 H61 . . 109.8 ?
C5 C6 H62 . . 109.8 ?
C7 C6 H62 . . 109.8 ?
H61 C6 H62 . . 108.2 ?
C8 C7 C6 . . 108.9(4) ?
C8 C7 C2 . . 109.6(4) ?
C6 C7 C2 . . 109.6(4) ?
C8 C7 H7 . . 109.6 ?
C6 C7 H7 . . 109.6 ?
C2 C7 H7 . . 109.6 ?
C7 C8 C9 . . 111.1(5) ?
C7 C8 H81 . . 109.4 ?
C9 C8 H81 . . 109.4 ?
C7 C8 H82 . . 109.4 ?
C9 C8 H82 . . 109.4 ?
H81 C8 H82 . . 108.0 ?
C10 C9 C8 . . 109.5(5) ?
C10 C9 C3 . . 109.3(4) ?
C8 C9 C3 . . 108.4(4) ?
C10 C9 H9 . . 109.9 ?
C8 C9 H9 . . 109.9 ?
C3 C9 H9 . . 109.9 ?
C9 C10 C5 . . 109.4(4) ?
C9 C10 H101 . . 109.8 ?
C5 C10 H101 . . 109.8 ?
C9 C10 H102 . . 109.8 ?
C5 C10 H102 . . 109.8 ?
H101 C10 H102 . . 108.2 ?

loop_
_geom_bond_atom_site_label_1
_geom_bond_atom_site_label_2
_geom_bond_site_symmetry_2
_geom_bond_distance
_geom_bond_publ_flag
Br1 C1 . 2.008(4) ?
C1 C3 . 1.518(6) ?
C1 C4 . 1.533(6) ?
C1 C2 . 1.533(6) ?
C2 C7 . 1.545(7) ?
C2 H21 . 0.9900 ?
C2 H22 . 0.9900 ?
C3 C9 . 1.551(6) ?
C3 H31 . 0.9900 ?
C3 H32 . 0.9900 ?
C4 C5 . 1.547(7) ?
C4 H41 . 0.9900 ?
C4 H42 . 0.9900 ?
C5 C6 . 1.517(8) ?
C5 C10 . 1.538(8) ?
C5 H5 . 1.0000 ?
C6 C7 . 1.540(8) ?
C6 H61 . 0.9900 ?
C6 H62 . 0.9900 ?
C7 C8 . 1.523(8) ?
C7 H7 . 1.0000 ?
C8 C9 . 1.533(7) ?
C8 H81 . 0.9900 ?
C8 H82 . 0.9900 ?
C9 C10 . 1.522(7) ?
C9 H9 . 1.0000 ?
C10 H101 . 0.9900 ?
C10 H102 . 0.9900 ?

loop_
_geom_torsion_atom_site_label_1
_geom_torsion_atom_site_label_2
_geom_torsion_atom_site_label_3
_geom_torsion_atom_site_label_4
_geom_torsion_site_symmetry_1
_geom_torsion_site_symmetry_2
_geom_torsion_site_symmetry_3
_geom_torsion_site_symmetry_4
_geom_torsion
_geom_torsion_publ_flag
C3 C1 C2 C7 . . . . 61.4(5) ?
C4 C1 C2 C7 . . . . -62.9(5) ?
Br1 C1 C2 C7 . . . . 179.5(3) ?
C4 C1 C3 C9 . . . . 62.2(5) ?
C2 C1 C3 C9 . . . . -62.0(5) ?
Br1 C1 C3 C9 . . . . -179.5(3) ?
C3 C1 C4 C5 . . . . -62.2(5) ?
C2 C1 C4 C5 . . . . 62.9(5) ?
Br1 C1 C4 C5 . . . . 179.6(3) ?
C1 C4 C5 C6 . . . . -60.9(6) ?
C1 C4 C5 C10 . . . . 60.5(5) ?
C10 C5 C6 C7 . . . . -60.0(6) ?
C4 C5 C6 C7 . . . . 60.7(6) ?
C5 C6 C7 C8 . . . . 59.1(6) ?
C5 C6 C7 C2 . . . . -60.8(6) ?
C1 C2 C7 C8 . . . . -58.8(5) ?
C1 C2 C7 C6 . . . . 60.6(5) ?
C6 C7 C8 C9 . . . . -59.1(6) ?
C2 C7 C8 C9 . . . . 60.7(5) ?
C7 C8 C9 C10 . . . . 59.1(5) ?
C7 C8 C9 C3 . . . . -60.0(5) ?
C1 C3 C9 C10 . . . . -60.4(5) ?
C1 C3 C9 C8 . . . . 58.9(5) ?
C8 C9 C10 C5 . . . . -58.0(6) ?
C3 C9 C10 C5 . . . . 60.6(5) ?
C6 C5 C10 C9 . . . . 59.7(6) ?
C4 C5 C10 C9 . . . . -61.2(5) ?

loop_
_cod_related_entry_id
_cod_related_entry_database
_cod_related_entry_code
1 ChemSpider 71437
